data_7029531
loop_
_publ_author_name
'Frank, Marina'
'Krause, Lennard'
'Herbst-Irmer, Regine'
'Stalke, Dietmar'
'Clever, Guido H.'

_publ_section_title
;
 Narcissistic self-sorting vs. statistic ligand shuffling within a series
 of phenothiazine-based coordination cages.
;
_journal_issue 11
_journal_name_full 'Dalton transactions (Cambridge, England : 2003)'
_journal_page_first 4587
_journal_page_last 4592
_journal_paper_doi 10.1039/c3dt53243g
_journal_volume 43
_journal_year 2014
_chemical_formula_moiety 'C64 H54 B1.75 Cl0.25 F7 N6 O4 Pd S2'
_chemical_formula_sum 'C64 H54 B1.75 Cl0.25 F7 N6 O4 Pd S2'
_chemical_formula_weight 1302.43
_chemical_name_systematic
;
 ?
;
_space_group_crystal_system tetragonal
_space_group_IT_number 126
_space_group_name_Hall '-P 4a 2bc'
_space_group_name_H-M_alt 'P 4/n n c'
_symmetry_space_group_name_Hall '-P 4a 2bc'
_symmetry_space_group_name_H-M 'P 4/n n c :2'
_atom_sites_solution_hydrogens geom
_audit_creation_method SHELXL-2013
_cell_angle_alpha 90
_cell_angle_beta 90
_cell_angle_gamma 90
_cell_formula_units_Z 8
_cell_length_a 21.991(2)
_cell_length_b 21.991(2)
_cell_length_c 31.800(3)
_cell_measurement_reflns_used 9994
_cell_measurement_temperature 100(2)
_cell_measurement_theta_max 23.571
_cell_measurement_theta_min 2.436
_cell_volume 15379(2)
_computing_cell_refinement 'SAINT V8.30C'
_computing_data_collection 'APEX2 v2012.2'
_computing_data_reduction 'SAINT V8.30C'
_computing_molecular_graphics 'Mercury Version 2.5.4'
_computing_publication_material 'Mercury Version 2.5.4'
_computing_structure_refinement 'SHELXL-2013 (Sheldrick, 2013)'
_computing_structure_solution 'SHELXS-2013 (Sheldrick, 2013)'
_diffrn_ambient_temperature 100(2)
_diffrn_measured_fraction_theta_full 0.850
_diffrn_measured_fraction_theta_max 1.000
_diffrn_measurement_device_type 'Smart APEX II Ultra'
_diffrn_measurement_method 'omega scans'
_diffrn_radiation_type MoK\a
_diffrn_radiation_wavelength 0.71073
_diffrn_reflns_av_R_equivalents 0.0583
_diffrn_reflns_av_unetI/netI 0.0198
_diffrn_reflns_Laue_measured_fraction_full 0.850
_diffrn_reflns_Laue_measured_fraction_max 1.000
_diffrn_reflns_limit_h_max 24
_diffrn_reflns_limit_h_min -25
_diffrn_reflns_limit_k_max 24
_diffrn_reflns_limit_k_min -24
_diffrn_reflns_limit_l_max 36
_diffrn_reflns_limit_l_min -36
_diffrn_reflns_number 166252
_diffrn_reflns_point_group_measured_fraction_full 0.850
_diffrn_reflns_point_group_measured_fraction_max 1.000
_diffrn_reflns_theta_full 25.242
_diffrn_reflns_theta_max 23.837
_diffrn_reflns_theta_min 1.126
_diffrn_source 'rotating anode'
_exptl_absorpt_coefficient_mu 0.363
_exptl_absorpt_correction_T_max 0.4277
_exptl_absorpt_correction_T_min 0.4005
_exptl_absorpt_correction_type multi-scan
_exptl_absorpt_process_details SADABS-2012/1
_exptl_crystal_colour yellow
_exptl_crystal_density_diffrn 1.125
_exptl_crystal_description block
_exptl_crystal_F_000 5328
_exptl_crystal_size_max 0.09
_exptl_crystal_size_mid 0.08
_exptl_crystal_size_min 0.06
_refine_diff_density_max 1.434
_refine_diff_density_min -0.655
_refine_diff_density_rms 0.110
_refine_ls_extinction_method none
_refine_ls_goodness_of_fit_ref 1.060
_refine_ls_hydrogen_treatment constr
_refine_ls_matrix_type full
_refine_ls_number_parameters 682
_refine_ls_number_reflns 5937
_refine_ls_number_restraints 1149
_refine_ls_restrained_S_all 1.012
_refine_ls_R_factor_all 0.1051
_refine_ls_R_factor_gt 0.0798
_refine_ls_shift/su_max 0.003
_refine_ls_shift/su_mean 0.000
_refine_ls_structure_factor_coef Fsqd
_refine_ls_weighting_details 'w=1/[\s^2^(Fo^2^)+(0.1885P)^2^+36.0872P] where P=(Fo^2^+2Fc^2^)/3'
_refine_ls_weighting_scheme calc
_refine_ls_wR_factor_gt 0.2580
_refine_ls_wR_factor_ref 0.3031
_reflns_Friedel_coverage 0.000
_reflns_number_gt 4025
_reflns_number_total 5937
_reflns_threshold_expression 'I > 2\s(I)'
_cod_data_source_file c3dt53243g1.cif
_cod_data_source_block final
_cod_original_cell_volume 15379(3)
_cod_database_code 7029531
_shelx_space_group_comment
;
The symmetry employed for this shelxl refinement is uniquely defined
by the following loop, which should always be used as a source of
symmetry information in preference to the above space-group names.
They are only intended as comments.
;
_shelxl_version_number 2013-4

loop_
_space_group_symop_operation_xyz
'x, y, z'
'-x+1/2, -y+1/2, z'
'-y+1/2, x, z'
'y, -x+1/2, z'
'-x+1/2, y, -z+1/2'
'x, -y+1/2, -z+1/2'
'y, x, -z+1/2'
'-y+1/2, -x+1/2, -z+1/2'
'-x, -y, -z'
'x-1/2, y-1/2, -z'
'y-1/2, -x, -z'
'-y, x-1/2, -z'
'x-1/2, -y, z-1/2'
'-x, y-1/2, z-1/2'
'-y, -x, z-1/2'
'y-1/2, x-1/2, z-1/2'

loop_
_atom_site_label
_atom_site_type_symbol
_atom_site_fract_x
_atom_site_fract_y
_atom_site_fract_z
_atom_site_U_iso_or_equiv
_atom_site_adp_type
_atom_site_occupancy
_atom_site_site_symmetry_order
_atom_site_calc_flag
_atom_site_refinement_flags_posn
_atom_site_refinement_flags_adp
_atom_site_refinement_flags_occupancy
_atom_site_disorder_assembly
_atom_site_disorder_group
Cl1 Cl 0.2500 0.2500 0.7500 0.0637(13) Uani 1 8 d S T P . .
B10 B 0.2500 0.7500 0.5000 0.074(4) Uani 1 4 d S TU P . .
F11 F 0.3023(2) 0.74785(19) 0.47598(18) 0.1042(17) Uani 1 1 d . U . . .
B20 B 0.2775(7) 0.2533(10) 0.5158(4) 0.086(4) Uani 0.25 1 d D U P A -1
F21 F 0.2456(9) 0.2423(14) 0.5513(2) 0.073(4) Uani 0.25 1 d D U P A -1
F22 F 0.3103(10) 0.3052(8) 0.5205(6) 0.103(5) Uani 0.25 1 d D U P A -1
F23 F 0.3171(8) 0.2071(7) 0.5080(5) 0.089(5) Uani 0.25 1 d D U P A -1
F24 F 0.2399(9) 0.2588(14) 0.4819(2) 0.080(5) Uani 0.25 1 d D U P A -1
B30 B 0.2564(10) 0.2751(10) 0.2511(9) 0.041(5) Uani 0.125 1 d D U P B -1
F31 F 0.2433(17) 0.2505(17) 0.2892(7) 0.034(6) Uani 0.125 1 d D U P B -1
F32 F 0.258(2) 0.2320(12) 0.2210(9) 0.049(7) Uani 0.125 1 d D U P B -1
F33 F 0.2134(8) 0.3176(12) 0.2410(8) 0.051(6) Uani 0.125 1 d D U P B -1
F34 F 0.3117(8) 0.3038(14) 0.2535(17) 0.050(6) Uani 0.125 1 d D U P B -1
B40 B 0.7471(16) 0.2595(16) 0.2668(9) 0.093(9) Uani 0.114(3) 1 d D U P C -1
F41 F 0.802(2) 0.245(2) 0.251(2) 0.089(10) Uani 0.114(3) 1 d D U P C -1
F42 F 0.7433(19) 0.239(2) 0.3071(9) 0.096(10) Uani 0.114(3) 1 d D U P C -1
F43 F 0.7400(17) 0.3209(15) 0.2666(11) 0.106(10) Uani 0.114(3) 1 d D U P C -1
F44 F 0.703(3) 0.233(2) 0.2431(11) 0.088(9) Uani 0.114(3) 1 d D U P C -1
B40' B 0.4158(12) 0.7468(13) 0.2524(8) 0.140(10) Uani 0.136(3) 1 d D U P C -2
F41' F 0.3577(12) 0.764(2) 0.2439(14) 0.141(11) Uani 0.136(3) 1 d D U P C -2
F42' F 0.4544(15) 0.7911(16) 0.2393(11) 0.139(11) Uani 0.136(3) 1 d D U P C -2
F43' F 0.4223(16) 0.7386(18) 0.2945(7) 0.136(10) Uani 0.136(3) 1 d D U P C -2
F44' F 0.4289(19) 0.6940(15) 0.2322(12) 0.143(11) Uani 0.136(3) 1 d D U P C -2
Pd1 Pd 0.2500 0.2500 0.11684(2) 0.0378(3) Uani 1 4 d DS TU P . .
Pd2 Pd 0.2500 0.2500 0.64723(3) 0.0523(4) Uani 1 4 d DS TU P D .
O1 O 0.3599(3) 0.4098(2) 0.38167(14) 0.0788(15) Uani 1 1 d D U . . .
O2 O 0.4490(3) 0.4758(3) 0.38316(16) 0.0959(18) Uani 1 1 d D U . . .
N1 N 0.2707(2) 0.3395(2) 0.11701(13) 0.0434(10) Uani 1 1 d D U . . .
C1 C 0.2735(3) 0.3709(3) 0.08055(19) 0.0544(14) Uani 1 1 d D U . . .
H1 H 0.2657 0.3507 0.0547 0.065 Uiso 1 1 calc R U . . .
C2 C 0.2875(3) 0.4320(3) 0.0804(2) 0.0607(16) Uani 1 1 d D U . . .
H2 H 0.2898 0.4534 0.0545 0.073 Uiso 1 1 calc R U . . .
C3 C 0.2980(3) 0.4614(3) 0.11699(19) 0.0594(16) Uani 1 1 d D U . . .
H3 H 0.3065 0.5038 0.1170 0.071 Uiso 1 1 calc R U . . .
C4 C 0.2965(2) 0.4292(2) 0.15464(19) 0.0501(13) Uani 1 1 d D U . . .
C5 C 0.2821(2) 0.3682(2) 0.15357(17) 0.0435(12) Uani 1 1 d D U . . .
H5 H 0.2803 0.3459 0.1791 0.052 Uiso 1 1 calc R U . . .
C6 C 0.3099(3) 0.4576(3) 0.1937(2) 0.0569(14) Uani 1 1 d D U . . .
C7 C 0.3212(3) 0.4820(3) 0.2271(2) 0.0614(15) Uani 1 1 d D U . . .
C24' C 0.2886(10) 0.4624(7) 0.6456(4) 0.105(5) Uani 0.48(2) 1 d D U P D 2
H24' H 0.2940 0.5053 0.6451 0.126 Uiso 0.48(2) 1 calc R U P D 2
C25' C 0.2722(15) 0.4351(8) 0.6819(5) 0.104(4) Uani 0.48(2) 1 d D U P D 2
H25' H 0.2662 0.4581 0.7068 0.125 Uiso 0.48(2) 1 calc R U P D 2
C26' C 0.2645(14) 0.3727(8) 0.6818(5) 0.102(5) Uani 0.48(2) 1 d D U P D 2
H26' H 0.2523 0.3530 0.7070 0.122 Uiso 0.48(2) 1 calc R U P D 2
S1 S 0.38470(8) 0.47040(8) 0.38214(5) 0.0643(5) Uani 1 1 d D U . . .
C12 C 0.3570(3) 0.5109(2) 0.33964(19) 0.0557(14) Uani 1 1 d D U . . .
C13 C 0.3476(3) 0.4810(3) 0.3021(2) 0.0577(15) Uani 1 1 d D U . . .
H13 H 0.3519 0.4381 0.3010 0.069 Uiso 1 1 calc R U . . .
C8 C 0.3322(3) 0.5121(3) 0.2661(2) 0.0613(15) Uani 1 1 d D U . . .
C9 C 0.3264(4) 0.5758(3) 0.2692(2) 0.075(2) Uani 1 1 d D U . . .
H9 H 0.3172 0.5987 0.2447 0.090 Uiso 1 1 calc R U . . .
C10 C 0.3334(4) 0.6046(3) 0.3056(2) 0.079(2) Uani 1 1 d D U . . .
H10 H 0.3274 0.6474 0.3064 0.095 Uiso 1 1 calc R U . . .
C11 C 0.3494(3) 0.5742(3) 0.3431(2) 0.0611(15) Uani 1 1 d D U . . .
N2 N 0.3546(3) 0.6043(2) 0.38172(14) 0.0644(14) Uani 1 1 d D U . . .
C15 C 0.3540(3) 0.5110(2) 0.42348(19) 0.0552(14) Uani 1 1 d D U . . .
C16 C 0.3431(3) 0.4812(3) 0.4613(2) 0.0612(15) Uani 1 1 d D U . . .
H16 H 0.3490 0.4385 0.4629 0.073 Uiso 1 1 calc R U . . .
C17 C 0.3240(3) 0.5121(3) 0.4963(2) 0.0653(16) Uani 1 1 d D U . . .
C18 C 0.3148(4) 0.5749(3) 0.4921(2) 0.0742(19) Uani 1 1 d D U . . .
H18 H 0.3018 0.5975 0.5160 0.089 Uiso 1 1 calc R U . . .
C19 C 0.3234(4) 0.6037(3) 0.4563(2) 0.075(2) Uani 1 1 d D U . . .
H19 H 0.3148 0.6460 0.4548 0.089 Uiso 1 1 calc R U . . .
C14 C 0.3451(3) 0.5738(3) 0.4198(2) 0.0616(15) Uani 1 1 d D U . . .
C20 C 0.3149(4) 0.4821(3) 0.5352(2) 0.0725(18) Uani 1 1 d D U . . .
C21 C 0.3082(4) 0.4577(3) 0.5687(2) 0.079(2) Uani 1 1 d D U . . .
N3 N 0.2738(3) 0.3385(2) 0.64621(15) 0.0708(15) Uani 1 1 d D U . . .
C22 C 0.2838(3) 0.3678(3) 0.61022(19) 0.0606(16) Uani 1 1 d D U . . .
H22 H 0.2810 0.3455 0.5847 0.073 Uiso 1 1 calc R U . . .
C23 C 0.2979(4) 0.4287(3) 0.6083(2) 0.077(2) Uani 1 1 d D U . . .
C24 C 0.3166(13) 0.4578(8) 0.6453(4) 0.104(5) Uani 0.52(2) 1 d D U P D 1
H24 H 0.3315 0.4983 0.6449 0.125 Uiso 0.52(2) 1 calc R U P D 1
C25 C 0.3127(14) 0.4261(8) 0.6814(4) 0.103(4) Uani 0.52(2) 1 d D U P D 1
H25 H 0.3244 0.4448 0.7071 0.123 Uiso 0.52(2) 1 calc R U P D 1
C26 C 0.2922(13) 0.3671(8) 0.6818(4) 0.100(5) Uani 0.52(2) 1 d D U P D 1
H26 H 0.2908 0.3458 0.7077 0.120 Uiso 0.52(2) 1 calc R U P D 1
C27A C 0.3783(6) 0.6672(5) 0.3849(5) 0.092(3) Uani 0.545(3) 1 d D U P E 1
H27A H 0.3458 0.6933 0.3966 0.111 Uiso 0.545(3) 1 calc R U P E 1
H27B H 0.3873 0.6820 0.3562 0.111 Uiso 0.545(3) 1 calc R U P E 1
C28A C 0.4362(5) 0.6758(6) 0.4122(5) 0.101(3) Uani 0.545(3) 1 d D U P E 1
H28A H 0.4521 0.7175 0.4079 0.121 Uiso 0.545(3) 1 calc R U P E 1
H28B H 0.4252 0.6715 0.4422 0.121 Uiso 0.545(3) 1 calc R U P E 1
C29A C 0.4857(6) 0.6302(7) 0.4015(4) 0.111(3) Uani 0.545(3) 1 d D U P E 1
H29A H 0.4943 0.6326 0.3710 0.134 Uiso 0.545(3) 1 calc R U P E 1
H29B H 0.4704 0.5887 0.4074 0.134 Uiso 0.545(3) 1 calc R U P E 1
C31A C 0.5404(8) 0.6318(6) 0.4726(4) 0.126(4) Uani 0.545(3) 1 d D U P E 1
H31A H 0.5149 0.6647 0.4844 0.152 Uiso 0.545(3) 1 calc R U P E 1
H31B H 0.5815 0.6354 0.4851 0.152 Uiso 0.545(3) 1 calc R U P E 1
C30A C 0.5448(5) 0.6395(7) 0.4255(4) 0.113(3) Uani 0.545(3) 1 d D U P E 1
H30A H 0.5754 0.6104 0.4146 0.136 Uiso 0.545(3) 1 calc R U P E 1
H30B H 0.5600 0.6810 0.4195 0.136 Uiso 0.545(3) 1 calc R U P E 1
C32A C 0.5129(9) 0.5699(5) 0.4849(5) 0.138(5) Uani 0.545(3) 1 d D U P E 1
H32A H 0.4750 0.5634 0.4692 0.207 Uiso 0.545(3) 1 calc R U P E 1
H32B H 0.5043 0.5694 0.5151 0.207 Uiso 0.545(3) 1 calc R U P E 1
H32C H 0.5418 0.5374 0.4780 0.207 Uiso 0.545(3) 1 calc R U P E 1
C27B C 0.3545(11) 0.6748(6) 0.3795(6) 0.089(3) Uani 0.183(3) 1 d D U P E 2
H27D H 0.3192 0.6882 0.3626 0.107 Uiso 0.183(3) 1 calc R U P E 2
H27E H 0.3494 0.6913 0.4083 0.107 Uiso 0.183(3) 1 calc R U P E 2
C28B C 0.4125(10) 0.7013(10) 0.3603(8) 0.099(3) Uani 0.183(3) 1 d D U P E 2
H28C H 0.4206 0.7419 0.3726 0.119 Uiso 0.183(3) 1 calc R U P E 2
H28D H 0.4071 0.7064 0.3296 0.119 Uiso 0.183(3) 1 calc R U P E 2
C29B C 0.4670(10) 0.6588(10) 0.3689(8) 0.104(3) Uani 0.183(3) 1 d D U P E 2
H29D H 0.4555 0.6162 0.3627 0.125 Uiso 0.183(3) 1 calc R U P E 2
H29E H 0.5016 0.6700 0.3505 0.125 Uiso 0.183(3) 1 calc R U P E 2
C30B C 0.4858(19) 0.6648(14) 0.4155(9) 0.108(3) Uani 0.183(3) 1 d D U P E 2
H30D H 0.5197 0.6943 0.4180 0.130 Uiso 0.183(3) 1 calc R U P E 2
H30E H 0.4511 0.6804 0.4321 0.130 Uiso 0.183(3) 1 calc R U P E 2
C31B C 0.506(2) 0.6033(17) 0.4333(10) 0.116(4) Uani 0.183(3) 1 d D U P E 2
H31D H 0.4697 0.5775 0.4382 0.139 Uiso 0.183(3) 1 calc R U P E 2
H31E H 0.5266 0.6096 0.4606 0.139 Uiso 0.183(3) 1 calc R U P E 2
C32B C 0.5493(19) 0.5709(19) 0.4028(16) 0.120(6) Uani 0.183(3) 1 d D U P E 2
H32D H 0.5668 0.5352 0.4167 0.180 Uiso 0.183(3) 1 calc R U P E 2
H32E H 0.5819 0.5988 0.3946 0.180 Uiso 0.183(3) 1 calc R U P E 2
H32F H 0.5267 0.5580 0.3778 0.180 Uiso 0.183(3) 1 calc R U P E 2
C27C C 0.3670(9) 0.6717(7) 0.3799(8) 0.092(3) Uani 0.272(3) 1 d D U P E 3
H27G H 0.3685 0.6885 0.4088 0.110 Uiso 0.272(3) 1 calc R U P E 3
H27H H 0.3337 0.6924 0.3646 0.110 Uiso 0.272(3) 1 calc R U P E 3
C28C C 0.4284(8) 0.6842(10) 0.3573(6) 0.100(3) Uani 0.272(3) 1 d D U P E 3
H28G H 0.4286 0.6635 0.3296 0.120 Uiso 0.272(3) 1 calc R U P E 3
H28H H 0.4329 0.7284 0.3524 0.120 Uiso 0.272(3) 1 calc R U P E 3
C29C C 0.4815(9) 0.6615(15) 0.3835(6) 0.107(3) Uani 0.272(3) 1 d D U P E 3
H29G H 0.4665 0.6314 0.4042 0.128 Uiso 0.272(3) 1 calc R U P E 3
H29H H 0.4992 0.6960 0.3992 0.128 Uiso 0.272(3) 1 calc R U P E 3
C30C C 0.5312(11) 0.6320(10) 0.3566(8) 0.110(4) Uani 0.272(3) 1 d D U P E 3
H30G H 0.5615 0.6123 0.3751 0.132 Uiso 0.272(3) 1 calc R U P E 3
H30H H 0.5129 0.6002 0.3386 0.132 Uiso 0.272(3) 1 calc R U P E 3
C31C C 0.5632(15) 0.6788(12) 0.3288(8) 0.132(6) Uani 0.272(3) 1 d D U P E 3
H31G H 0.6073 0.6787 0.3349 0.158 Uiso 0.272(3) 1 calc R U P E 3
H31H H 0.5472 0.7200 0.3350 0.158 Uiso 0.272(3) 1 calc R U P E 3
C32C C 0.553(2) 0.6636(18) 0.2820(7) 0.150(9) Uani 0.272(3) 1 d D U P E 3
H32G H 0.5787 0.6894 0.2645 0.225 Uiso 0.272(3) 1 calc R U P E 3
H32H H 0.5099 0.6711 0.2748 0.225 Uiso 0.272(3) 1 calc R U P E 3
H32I H 0.5624 0.6208 0.2769 0.225 Uiso 0.272(3) 1 calc R U P E 3

loop_
_atom_site_aniso_label
_atom_site_aniso_U_11
_atom_site_aniso_U_22
_atom_site_aniso_U_33
_atom_site_aniso_U_23
_atom_site_aniso_U_13
_atom_site_aniso_U_12
Cl1 0.084(2) 0.084(2) 0.0230(19) 0.000 0.000 0.000
B10 0.064(6) 0.064(6) 0.094(10) 0.000 0.000 0.000
F11 0.085(3) 0.072(3) 0.155(4) -0.024(3) 0.038(3) -0.022(2)
B20 0.099(11) 0.114(11) 0.046(6) 0.020(7) -0.003(7) 0.003(9)
F21 0.082(12) 0.096(13) 0.041(4) 0.021(8) -0.009(8) 0.009(11)
F22 0.121(12) 0.131(11) 0.056(9) 0.014(8) 0.006(8) -0.016(9)
F23 0.105(11) 0.122(12) 0.042(8) 0.018(7) 0.000(7) 0.011(8)
F24 0.099(12) 0.096(13) 0.045(4) 0.027(8) -0.003(8) -0.006(10)
B30 0.020(10) 0.081(11) 0.022(9) 0.007(11) 0.009(9) 0.010(9)
F31 0.015(13) 0.068(14) 0.019(9) 0.000(11) 0.009(10) 0.010(13)
F32 0.031(12) 0.083(13) 0.034(12) 0.003(11) 0.005(11) 0.013(10)
F33 0.030(12) 0.081(12) 0.042(11) 0.013(11) 0.009(10) 0.010(9)
F34 0.025(10) 0.087(14) 0.038(11) 0.003(12) 0.010(10) 0.005(9)
B40 0.039(9) 0.14(2) 0.104(13) 0.025(15) -0.009(12) -0.043(15)
F41 0.037(9) 0.13(3) 0.098(14) 0.021(16) -0.013(12) -0.045(16)
F42 0.048(13) 0.14(3) 0.103(12) 0.025(15) -0.010(12) -0.052(16)
F43 0.058(13) 0.14(2) 0.119(16) 0.023(16) -0.003(13) -0.039(16)
F44 0.032(10) 0.13(2) 0.100(14) 0.027(17) -0.007(12) -0.039(16)
B40' 0.123(18) 0.16(2) 0.13(2) 0.045(17) -0.014(16) -0.040(16)
F41' 0.126(18) 0.17(3) 0.13(2) 0.046(18) -0.014(17) -0.038(16)
F42' 0.12(2) 0.16(2) 0.14(2) 0.044(18) -0.010(17) -0.031(16)
F43' 0.12(2) 0.15(2) 0.13(2) 0.043(17) -0.017(16) -0.051(17)
F44' 0.13(2) 0.16(2) 0.13(2) 0.047(17) -0.010(17) -0.040(16)
Pd1 0.0370(4) 0.0370(4) 0.0396(6) 0.000 0.000 0.000
Pd2 0.0586(5) 0.0586(5) 0.0396(6) 0.000 0.000 0.000
O1 0.112(4) 0.038(2) 0.087(3) 0.000(2) 0.006(3) 0.001(2)
O2 0.066(3) 0.117(5) 0.106(4) 0.001(3) 0.000(2) 0.014(3)
N1 0.039(2) 0.040(2) 0.051(3) 0.0036(17) 0.0022(18) -0.002(2)
C1 0.050(3) 0.056(3) 0.057(3) 0.013(2) -0.006(3) -0.004(3)
C2 0.058(4) 0.054(3) 0.071(4) 0.020(3) -0.007(3) -0.006(3)
C3 0.056(4) 0.043(3) 0.080(4) 0.010(2) -0.005(3) -0.006(3)
C4 0.040(3) 0.043(3) 0.068(3) 0.001(2) 0.002(2) -0.003(2)
C5 0.035(3) 0.043(3) 0.052(3) 0.002(2) 0.004(2) 0.001(2)
C6 0.049(3) 0.046(3) 0.076(3) -0.004(3) 0.006(3) -0.005(3)
C7 0.062(4) 0.043(3) 0.078(3) -0.002(3) 0.010(3) -0.009(3)
C24' 0.174(13) 0.075(5) 0.067(4) -0.005(4) -0.007(5) -0.021(6)
C25' 0.172(12) 0.079(5) 0.062(4) -0.005(4) -0.010(5) -0.020(6)
C26' 0.172(13) 0.079(5) 0.054(4) -0.005(4) -0.008(5) -0.018(6)
S1 0.0621(11) 0.0498(10) 0.0810(12) -0.0002(7) 0.0021(8) 0.0053(7)
C12 0.057(3) 0.037(3) 0.074(3) -0.001(2) 0.006(3) -0.011(2)
C13 0.053(4) 0.037(3) 0.083(3) -0.003(2) 0.008(3) -0.009(2)
C8 0.062(4) 0.043(3) 0.079(3) -0.006(2) 0.006(3) -0.012(3)
C9 0.109(6) 0.041(3) 0.074(4) 0.000(3) -0.004(4) -0.010(3)
C10 0.125(6) 0.039(3) 0.075(4) 0.000(3) -0.006(4) -0.008(3)
C11 0.071(4) 0.038(3) 0.075(3) -0.001(2) 0.004(3) -0.014(2)
N2 0.088(4) 0.036(2) 0.069(3) -0.0039(19) 0.002(2) -0.013(2)
C15 0.052(3) 0.040(3) 0.074(3) -0.002(2) -0.008(3) -0.005(2)
C16 0.064(4) 0.041(3) 0.078(3) 0.002(2) -0.013(3) -0.002(3)
C17 0.076(4) 0.047(3) 0.072(3) 0.002(3) -0.009(3) 0.002(3)
C18 0.103(6) 0.048(3) 0.071(4) 0.001(3) -0.002(4) 0.006(3)
C19 0.113(6) 0.039(3) 0.071(4) -0.003(3) 0.003(3) 0.008(3)
C14 0.070(4) 0.040(3) 0.074(3) -0.003(2) -0.004(3) -0.007(2)
C20 0.094(5) 0.051(4) 0.072(4) 0.002(3) -0.008(3) 0.001(3)
C21 0.111(6) 0.055(4) 0.070(4) 0.003(3) -0.005(3) -0.001(4)
N3 0.102(4) 0.063(3) 0.047(3) 0.002(2) -0.012(3) -0.008(3)
C22 0.070(4) 0.062(3) 0.050(3) 0.000(2) -0.007(3) -0.001(3)
C23 0.107(6) 0.064(4) 0.062(3) 0.003(3) -0.013(3) -0.008(3)
C24 0.168(13) 0.076(5) 0.068(4) -0.005(4) -0.018(5) -0.032(7)
C25 0.167(12) 0.079(5) 0.063(4) -0.006(4) -0.017(5) -0.030(6)
C26 0.165(13) 0.080(5) 0.055(4) -0.004(4) -0.019(5) -0.030(7)
C27A 0.127(6) 0.049(4) 0.101(5) -0.008(4) 0.004(5) -0.027(4)
C28A 0.124(6) 0.067(4) 0.110(5) -0.012(4) -0.001(4) -0.029(4)
C29A 0.127(6) 0.086(5) 0.120(6) -0.005(5) -0.001(5) -0.018(5)
C31A 0.138(8) 0.113(7) 0.129(7) -0.007(6) -0.010(6) 0.002(7)
C30A 0.126(6) 0.090(6) 0.124(6) -0.008(5) -0.005(5) -0.011(5)
C32A 0.139(12) 0.134(10) 0.140(11) 0.013(8) -0.020(9) -0.004(9)
C27B 0.122(7) 0.046(5) 0.101(6) -0.009(4) 0.001(6) -0.021(5)
C28B 0.126(7) 0.061(5) 0.111(6) -0.007(4) 0.002(5) -0.022(4)
C29B 0.125(7) 0.072(5) 0.116(6) -0.011(5) -0.003(5) -0.018(5)
C30B 0.125(7) 0.081(6) 0.118(6) -0.009(5) -0.003(6) -0.018(5)
C31B 0.131(7) 0.093(6) 0.124(7) -0.005(6) -0.007(6) -0.013(6)
C32B 0.134(12) 0.098(11) 0.128(12) -0.009(10) -0.004(10) -0.016(10)
C27C 0.124(7) 0.048(4) 0.103(6) -0.009(4) 0.001(5) -0.024(4)
C28C 0.128(6) 0.061(5) 0.111(6) -0.008(4) 0.003(5) -0.022(4)
C29C 0.126(6) 0.075(5) 0.120(6) -0.011(5) -0.001(5) -0.018(5)
C30C 0.125(7) 0.083(7) 0.121(7) -0.017(6) -0.003(6) -0.016(6)
C31C 0.148(11) 0.112(10) 0.135(10) -0.009(9) 0.008(9) -0.015(9)
C32C 0.18(2) 0.139(19) 0.134(12) -0.011(11) 0.008(11) -0.023(17)

loop_
_atom_type_symbol
_atom_type_description
_atom_type_scat_dispersion_real
_atom_type_scat_dispersion_imag
_atom_type_scat_source
C C 0.0033 0.0016 'International Tables Vol C Tables 4.2.6.8 and 6.1.1.4'
N N 0.0061 0.0033 'International Tables Vol C Tables 4.2.6.8 and 6.1.1.4'
O O 0.0106 0.0060 'International Tables Vol C Tables 4.2.6.8 and 6.1.1.4'
S S 0.1246 0.1234 'International Tables Vol C Tables 4.2.6.8 and 6.1.1.4'
Pd Pd -0.9988 1.0072 'International Tables Vol C Tables 4.2.6.8 and 6.1.1.4'
B B 0.0013 0.0007 'International Tables Vol C Tables 4.2.6.8 and 6.1.1.4'
F F 0.0171 0.0103 'International Tables Vol C Tables 4.2.6.8 and 6.1.1.4'
H H 0.0000 0.0000 'International Tables Vol C Tables 4.2.6.8 and 6.1.1.4'
Cl Cl 0.1484 0.1585 'International Tables Vol C Tables 4.2.6.8 and 6.1.1.4'

loop_
_geom_angle_atom_site_label_1
_geom_angle_atom_site_label_2
_geom_angle_atom_site_label_3
_geom_angle
_geom_angle_site_symmetry_1
_geom_angle_site_symmetry_3
F11 B10 F11 107.8(2) 12_666 2_565
F11 B10 F11 112.9(5) 12_666 11_566
F11 B10 F11 107.8(2) 2_565 11_566
F11 B10 F11 107.8(2) 12_666 .
F11 B10 F11 112.9(5) 2_565 .
F11 B10 F11 107.8(2) 11_566 .
F21 B20 F22 109.4(9) . .
F21 B20 F23 110.6(9) . .
F22 B20 F23 108.0(9) . .
F21 B20 F24 111.2(9) . .
F22 B20 F24 109.5(9) . .
F23 B20 F24 108.1(9) . .
F32 B30 F31 111.1(9) . .
F32 B30 F33 109.5(9) . .
F31 B30 F33 109.6(9) . .
F32 B30 F34 109.6(9) . .
F31 B30 F34 108.9(9) . .
F33 B30 F34 108.2(9) . .
F41 B40 F44 109.5(9) . .
F41 B40 F43 109.5(9) . .
F44 B40 F43 109.6(9) . .
F41 B40 F42 109.5(9) . .
F44 B40 F42 109.6(9) . .
F43 B40 F42 109.1(9) . .
F42' B40' F43' 109.5(9) . .
F42' B40' F44' 109.6(9) . .
F43' B40' F44' 109.4(9) . .
F42' B40' F41' 109.4(9) . .
F43' B40' F41' 109.4(9) . .
F44' B40' F41' 109.6(9) . .
N1 Pd1 N1 90.000(1) 2 4
N1 Pd1 N1 90.000(1) 2 3
N1 Pd1 N1 179.7(2) 4 3
N1 Pd1 N1 179.7(2) 2 .
N1 Pd1 N1 89.998(1) 4 .
N1 Pd1 N1 90.001(1) 3 .
N3 Pd2 N3 178.2(3) . 2
N3 Pd2 N3 89.984(5) . 4
N3 Pd2 N3 89.985(5) 2 4
N3 Pd2 N3 89.987(5) . 3
N3 Pd2 N3 89.985(6) 2 3
N3 Pd2 N3 178.2(3) 4 3
C5 N1 C1 119.5(5) . .
C5 N1 Pd1 120.1(3) . .
C1 N1 Pd1 120.4(4) . .
N1 C1 C2 120.8(6) . .
N1 C1 H1 119.6 . .
C2 C1 H1 119.6 . .
C3 C2 C1 120.0(6) . .
C3 C2 H2 120.0 . .
C1 C2 H2 120.0 . .
C2 C3 C4 119.6(6) . .
C2 C3 H3 120.2 . .
C4 C3 H3 120.2 . .
C5 C4 C3 118.6(5) . .
C5 C4 C6 119.7(5) . .
C3 C4 C6 121.6(5) . .
N1 C5 C4 121.3(5) . .
N1 C5 H5 119.3 . .
C4 C5 H5 119.3 . .
C7 C6 C4 179.8(8) . .
C6 C7 C8 177.5(7) . .
C25' C24' C23 121.5(13) . .
C25' C24' H24' 119.2 . .
C23 C24' H24' 119.2 . .
C24' C25' C26' 118.3(14) . .
C24' C25' H25' 120.9 . .
C26' C25' H25' 120.9 . .
N3 C26' C25' 121.7(13) . .
N3 C26' H26' 119.2 . .
C25' C26' H26' 119.2 . .
O2 S1 O1 117.1(4) . .
O2 S1 C15 109.2(3) . .
O1 S1 C15 109.8(3) . .
O2 S1 C12 109.0(3) . .
O1 S1 C12 109.6(3) . .
C15 S1 C12 101.0(3) . .
C13 C12 C11 121.5(6) . .
C13 C12 S1 119.0(4) . .
C11 C12 S1 119.3(5) . .
C8 C13 C12 121.4(5) . .
C8 C13 H13 119.3 . .
C12 C13 H13 119.3 . .
C13 C8 C9 117.3(6) . .
C13 C8 C7 122.3(6) . .
C9 C8 C7 120.4(6) . .
C10 C9 C8 121.6(6) . .
C10 C9 H9 119.2 . .
C8 C9 H9 119.2 . .
C9 C10 C11 122.6(6) . .
C9 C10 H10 118.7 . .
C11 C10 H10 118.7 . .
N2 C11 C12 121.8(6) . .
N2 C11 C10 122.6(5) . .
C12 C11 C10 115.5(5) . .
C11 N2 C14 121.4(5) . .
C11 N2 C27A 122.0(7) . .
C14 N2 C27A 116.1(7) . .
C11 N2 C27C 116.4(10) . .
C14 N2 C27C 122.1(10) . .
C11 N2 C27B 115.6(8) . .
C14 N2 C27B 121.2(7) . .
C16 C15 C14 120.9(6) . .
C16 C15 S1 118.8(4) . .
C14 C15 S1 120.1(5) . .
C17 C16 C15 121.4(6) . .
C17 C16 H16 119.3 . .
C15 C16 H16 119.3 . .
C16 C17 C18 117.1(6) . .
C16 C17 C20 121.5(6) . .
C18 C17 C20 121.3(6) . .
C19 C18 C17 122.3(7) . .
C19 C18 H18 118.9 . .
C17 C18 H18 118.9 . .
C18 C19 C14 122.2(6) . .
C18 C19 H19 118.9 . .
C14 C19 H19 118.9 . .
C15 C14 N2 121.6(6) . .
C15 C14 C19 116.0(6) . .
N2 C14 C19 122.4(5) . .
C21 C20 C17 178.2(8) . .
C20 C21 C23 177.7(9) . .
C22 N3 C26 116.4(9) . .
C22 N3 C26' 118.0(9) . .
C22 N3 Pd2 121.5(4) . .
C26 N3 Pd2 120.8(8) . .
C26' N3 Pd2 118.4(9) . .
N3 C22 C23 123.1(6) . .
N3 C22 H22 118.4 . .
C23 C22 H22 118.4 . .
C22 C23 C24 118.2(9) . .
C22 C23 C24' 116.1(9) . .
C22 C23 C21 120.7(6) . .
C24 C23 C21 119.3(9) . .
C24' C23 C21 121.9(9) . .
C25 C24 C23 117.5(12) . .
C25 C24 H24 121.2 . .
C23 C24 H24 121.2 . .
C24 C25 C26 121.2(12) . .
C24 C25 H25 119.4 . .
C26 C25 H25 119.4 . .
N3 C26 C25 121.9(12) . .
N3 C26 H26 119.0 . .
C25 C26 H26 119.0 . .
N2 C27A C28A 116.2(9) . .
N2 C27A H27A 108.2 . .
C28A C27A H27A 108.2 . .
N2 C27A H27B 108.2 . .
C28A C27A H27B 108.2 . .
H27A C27A H27B 107.4 . .
C29A C28A C27A 112.5(8) . .
C29A C28A H28A 109.1 . .
C27A C28A H28A 109.1 . .
C29A C28A H28B 109.1 . .
C27A C28A H28B 109.1 . .
H28A C28A H28B 107.8 . .
C28A C29A C30A 114.3(8) . .
C28A C29A H29A 108.7 . .
C30A C29A H29A 108.7 . .
C28A C29A H29B 108.7 . .
C30A C29A H29B 108.7 . .
H29A C29A H29B 107.6 . .
C30A C31A C32A 112.1(8) . .
C30A C31A H31A 109.2 . .
C32A C31A H31A 109.2 . .
C30A C31A H31B 109.2 . .
C32A C31A H31B 109.2 . .
H31A C31A H31B 107.9 . .
C31A C30A C29A 115.3(8) . .
C31A C30A H30A 108.5 . .
C29A C30A H30A 108.5 . .
C31A C30A H30B 108.5 . .
C29A C30A H30B 108.5 . .
H30A C30A H30B 107.5 . .
C31A C32A H32A 109.5 . .
C31A C32A H32B 109.5 . .
H32A C32A H32B 109.5 . .
C31A C32A H32C 109.5 . .
H32A C32A H32C 109.5 . .
H32B C32A H32C 109.5 . .
C28B C27B N2 113.4(11) . .
C28B C27B H27D 108.9 . .
N2 C27B H27D 108.9 . .
C28B C27B H27E 108.9 . .
N2 C27B H27E 108.9 . .
H27D C27B H27E 107.7 . .
C27B C28B C29B 110.2(9) . .
C27B C28B H28C 109.6 . .
C29B C28B H28C 109.6 . .
C27B C28B H28D 109.6 . .
C29B C28B H28D 109.6 . .
H28C C28B H28D 108.1 . .
C30B C29B C28B 109.1(9) . .
C30B C29B H29D 109.9 . .
C28B C29B H29D 109.9 . .
C30B C29B H29E 109.9 . .
C28B C29B H29E 109.9 . .
H29D C29B H29E 108.3 . .
C31B C30B C29B 110.9(10) . .
C31B C30B H30D 109.5 . .
C29B C30B H30D 109.5 . .
C31B C30B H30E 109.5 . .
C29B C30B H30E 109.5 . .
H30D C30B H30E 108.0 . .
C30B C31B C32B 110.9(10) . .
C30B C31B H31D 109.5 . .
C32B C31B H31D 109.5 . .
C30B C31B H31E 109.5 . .
C32B C31B H31E 109.5 . .
H31D C31B H31E 108.0 . .
C31B C32B H32D 109.5 . .
C31B C32B H32E 109.5 . .
H32D C32B H32E 109.5 . .
C31B C32B H32F 109.5 . .
H32D C32B H32F 109.5 . .
H32E C32B H32F 109.5 . .
N2 C27C C28C 110.4(13) . .
N2 C27C H27G 109.6 . .
C28C C27C H27G 109.6 . .
N2 C27C H27H 109.6 . .
C28C C27C H27H 109.6 . .
H27G C27C H27H 108.1 . .
C29C C28C C27C 110.9(10) . .
C29C C28C H28G 109.5 . .
C27C C28C H28G 109.5 . .
C29C C28C H28H 109.5 . .
C27C C28C H28H 109.5 . .
H28G C28C H28H 108.0 . .
C28C C29C C30C 112.4(10) . .
C28C C29C H29G 109.1 . .
C30C C29C H29G 109.1 . .
C28C C29C H29H 109.1 . .
C30C C29C H29H 109.1 . .
H29G C29C H29H 107.8 . .
C31C C30C C29C 111.5(10) . .
C31C C30C H30G 109.3 . .
C29C C30C H30G 109.3 . .
C31C C30C H30H 109.3 . .
C29C C30C H30H 109.3 . .
H30G C30C H30H 108.0 . .
C30C C31C C32C 110.0(10) . .
C30C C31C H31G 109.7 . .
C32C C31C H31G 109.7 . .
C30C C31C H31H 109.7 . .
C32C C31C H31H 109.7 . .
H31G C31C H31H 108.2 . .
C31C C32C H32G 109.5 . .
C31C C32C H32H 109.5 . .
H32G C32C H32H 109.5 . .
C31C C32C H32I 109.5 . .
H32G C32C H32I 109.5 . .
H32H C32C H32I 109.5 . .

loop_
_geom_bond_atom_site_label_1
_geom_bond_atom_site_label_2
_geom_bond_distance
_geom_bond_site_symmetry_2
B10 F11 1.382(5) 12_666
B10 F11 1.382(5) 2_565
B10 F11 1.382(5) 11_566
B10 F11 1.382(5) .
B20 F21 1.352(9) .
B20 F22 1.359(9) .
B20 F23 1.361(9) .
B20 F24 1.364(9) .
B30 F32 1.350(9) .
B30 F31 1.356(9) .
B30 F33 1.368(9) .
B30 F34 1.372(9) .
B40 F41 1.357(9) .
B40 F44 1.358(9) .
B40 F43 1.360(9) .
B40 F42 1.362(9) .
B40' F42' 1.356(10) .
B40' F43' 1.358(10) .
B40' F44' 1.358(10) .
B40' F41' 1.359(9) .
Pd1 N1 2.020(5) 2
Pd1 N1 2.020(5) 4
Pd1 N1 2.020(5) 3
Pd1 N1 2.020(5) .
Pd2 N3 2.016(5) .
Pd2 N3 2.016(5) 2
Pd2 N3 2.016(5) 4
Pd2 N3 2.016(5) 3
O1 S1 1.440(5) .
O2 S1 1.420(6) .
N1 C5 1.346(7) .
N1 C1 1.351(7) .
C1 C2 1.378(8) .
C1 H1 0.9500 .
C2 C3 1.353(9) .
C2 H2 0.9500 .
C3 C4 1.391(8) .
C3 H3 0.9500 .
C4 C5 1.379(7) .
C4 C6 1.420(8) .
C5 H5 0.9500 .
C6 C7 1.216(8) .
C7 C8 1.427(9) .
C24' C25' 1.349(15) .
C24' C23 1.415(13) .
C24' H24' 0.9500 .
C25' C26' 1.383(15) .
C25' H25' 0.9500 .
C26' N3 1.375(13) .
C26' H26' 0.9500 .
S1 C15 1.727(6) .
S1 C12 1.729(6) .
C12 C13 1.379(8) .
C12 C11 1.407(8) .
C13 C8 1.375(9) .
C13 H13 0.9500 .
C8 C9 1.409(8) .
C9 C10 1.328(9) .
C9 H9 0.9500 .
C10 C11 1.413(9) .
C10 H10 0.9500 .
C11 N2 1.398(7) .
N2 C14 1.400(7) .
N2 C27A 1.483(11) .
N2 C27C 1.510(15) .
N2 C27B 1.553(15) .
C15 C16 1.391(8) .
C15 C14 1.399(8) .
C16 C17 1.369(9) .
C16 H16 0.9500 .
C17 C18 1.404(8) .
C17 C20 1.416(9) .
C18 C19 1.319(9) .
C18 H18 0.9500 .
C19 C14 1.415(9) .
C19 H19 0.9500 .
C20 C21 1.203(9) .
C21 C23 1.427(9) .
N3 C22 1.331(7) .
N3 C26 1.356(12) .
C22 C23 1.377(9) .
C22 H22 0.9500 .
C23 C24 1.402(13) .
C24 C25 1.347(14) .
C24 H24 0.9500 .
C25 C26 1.372(14) .
C25 H25 0.9500 .
C26 H26 0.9500 .
C27A C28A 1.550(9) .
C27A H27A 0.9900 .
C27A H27B 0.9900 .
C28A C29A 1.521(9) .
C28A H28A 0.9900 .
C28A H28B 0.9900 .
C29A C30A 1.521(9) .
C29A H29A 0.9900 .
C29A H29B 0.9900 .
C31A C30A 1.513(9) .
C31A C32A 1.540(9) .
C31A H31A 0.9900 .
C31A H31B 0.9900 .
C30A H30A 0.9900 .
C30A H30B 0.9900 .
C32A H32A 0.9800 .
C32A H32B 0.9800 .
C32A H32C 0.9800 .
C27B C28B 1.530(10) .
C27B H27D 0.9900 .
C27B H27E 0.9900 .
C28B C29B 1.545(10) .
C28B H28C 0.9900 .
C28B H28D 0.9900 .
C29B C30B 1.544(10) .
C29B H29D 0.9900 .
C29B H29E 0.9900 .
C30B C31B 1.530(10) .
C30B H30D 0.9900 .
C30B H30E 0.9900 .
C31B C32B 1.534(10) .
C31B H31D 0.9900 .
C31B H31E 0.9900 .
C32B H32D 0.9800 .
C32B H32E 0.9800 .
C32B H32F 0.9800 .
C27C C28C 1.553(10) .
C27C H27G 0.9900 .
C27C H27H 0.9900 .
C28C C29C 1.519(10) .
C28C H28G 0.9900 .
C28C H28H 0.9900 .
C29C C30C 1.531(10) .
C29C H29G 0.9900 .
C29C H29H 0.9900 .
C30C C31C 1.527(10) .
C30C H30G 0.9900 .
C30C H30H 0.9900 .
C31C C32C 1.545(10) .
C31C H31G 0.9900 .
C31C H31H 0.9900 .
C32C H32G 0.9800 .
C32C H32H 0.9800 .
C32C H32I 0.9800 .

loop_
_geom_torsion_atom_site_label_1
_geom_torsion_atom_site_label_2
_geom_torsion_atom_site_label_3
_geom_torsion_atom_site_label_4
_geom_torsion
C5 N1 C1 C2 -0.5(9)
Pd1 N1 C1 C2 180.0(5)
N1 C1 C2 C3 -0.7(10)
C1 C2 C3 C4 2.0(10)
C2 C3 C4 C5 -2.1(9)
C2 C3 C4 C6 177.2(6)
C1 N1 C5 C4 0.3(8)
Pd1 N1 C5 C4 179.9(4)
C3 C4 C5 N1 1.0(8)
C6 C4 C5 N1 -178.3(5)
C23 C24' C25' C26' 0(3)
C24' C25' C26' N3 1(4)
O2 S1 C12 C13 93.5(6)
O1 S1 C12 C13 -35.8(6)
C15 S1 C12 C13 -151.6(5)
O2 S1 C12 C11 -81.2(6)
O1 S1 C12 C11 149.5(5)
C15 S1 C12 C11 33.7(6)
C11 C12 C13 C8 2.0(9)
S1 C12 C13 C8 -172.6(5)
C12 C13 C8 C9 -0.1(10)
C12 C13 C8 C7 -178.8(6)
C13 C8 C9 C10 -2.2(11)
C7 C8 C9 C10 176.6(7)
C8 C9 C10 C11 2.5(13)
C13 C12 C11 N2 175.4(6)
S1 C12 C11 N2 -10.1(9)
C13 C12 C11 C10 -1.6(10)
S1 C12 C11 C10 172.9(5)
C9 C10 C11 N2 -177.6(7)
C9 C10 C11 C12 -0.6(11)
C12 C11 N2 C14 -24.0(10)
C10 C11 N2 C14 152.8(7)
C12 C11 N2 C27A 147.6(8)
C10 C11 N2 C27A -35.6(11)
C12 C11 N2 C27C 159.7(10)
C10 C11 N2 C27C -23.5(12)
C12 C11 N2 C27B 171.4(11)
C10 C11 N2 C27B -11.8(14)
O2 S1 C15 C16 -92.3(6)
O1 S1 C15 C16 37.3(6)
C12 S1 C15 C16 152.9(5)
O2 S1 C15 C14 82.6(6)
O1 S1 C15 C14 -147.9(5)
C12 S1 C15 C14 -32.2(6)
C14 C15 C16 C17 -0.8(10)
S1 C15 C16 C17 174.0(5)
C15 C16 C17 C18 1.3(10)
C15 C16 C17 C20 -177.9(6)
C16 C17 C18 C19 0.4(12)
C20 C17 C18 C19 179.6(7)
C17 C18 C19 C14 -2.6(12)
C16 C15 C14 N2 -178.6(6)
S1 C15 C14 N2 6.7(9)
C16 C15 C14 C19 -1.3(9)
S1 C15 C14 C19 -176.1(5)
C11 N2 C14 C15 25.9(10)
C27A N2 C14 C15 -146.2(8)
C27C N2 C14 C15 -158.0(11)
C27B N2 C14 C15 -170.4(12)
C11 N2 C14 C19 -151.2(7)
C27A N2 C14 C19 36.7(11)
C27C N2 C14 C19 24.9(13)
C27B N2 C14 C19 12.6(15)
C18 C19 C14 C15 3.0(11)
C18 C19 C14 N2 -179.7(7)
C25' C26' N3 C22 -8(3)
C25' C26' N3 C26 86(3)
C25' C26' N3 Pd2 -171.5(18)
C26 N3 C22 C23 -15.3(17)
C26' N3 C22 C23 14.2(18)
Pd2 N3 C22 C23 177.5(6)
N3 C22 C23 C24 15.5(18)
N3 C22 C23 C24' -13.2(15)
N3 C22 C23 C21 179.8(7)
C25' C24' C23 C22 6(2)
C25' C24' C23 C24 -95(3)
C25' C24' C23 C21 172.6(18)
C22 C23 C24 C25 -8(3)
C24' C23 C24 C25 84(3)
C21 C23 C24 C25 -172.2(17)
C23 C24 C25 C26 1(3)
C22 N3 C26 C25 8(3)
C26' N3 C26 C25 -92(3)
Pd2 N3 C26 C25 175.3(16)
C24 C25 C26 N3 -1(4)
C11 N2 C27A C28A -120.0(11)
C14 N2 C27A C28A 51.9(14)
C27C N2 C27A C28A 175(7)
C27B N2 C27A C28A 161(3)
N2 C27A C28A C29A 48.6(17)
C27A C28A C29A C30A 176.2(11)
C32A C31A C30A C29A 54.2(19)
C28A C29A C30A C31A 63.4(17)
C11 N2 C27B C28B -71(2)
C14 N2 C27B C28B 124.6(14)
C27A N2 C27B C28B 42(2)
C27C N2 C27B C28B 26(6)
N2 C27B C28B C29B -29(2)
C27B C28B C29B C30B -74(3)
C28B C29B C30B C31B 143(2)
C29B C30B C31B C32B 46(3)
C11 N2 C27C C28C -61.0(17)
C14 N2 C27C C28C 122.7(12)
C27A N2 C27C C28C 60(5)
C27B N2 C27C C28C -149(7)
N2 C27C C28C C29C -68(2)
C27C C28C C29C C30C 140.6(19)
C28C C29C C30C C31C 68(3)
C29C C30C C31C C32C -117(3)
